data_7209855
loop_
_publ_author_name
'Chen, Shui-Sheng'
'Qiao, Rui'
'Sheng, Liang-Quan'
'Zhao, Yue'
'Yang, Song'
'Chen, Ming-Ming'
'Liu, Zhao-Di'
'Wang, Dei-Hai'

_publ_section_title
;
 Cadmium(ii) and zinc(ii) complexes with rigid
 1-(1H-imidazol-4-yl)-3-(4H-tetrazol-5-yl)benzene and varied carboxylate
 ligands
;
_journal_issue 28
_journal_name_full CrystEngComm
_journal_page_first 5713
_journal_paper_doi 10.1039/c3ce40150b
_journal_volume 15
_journal_year 2013
_chemical_formula_moiety 'C14 H9 Cd N6 O3, 2(O)'
_chemical_formula_sum 'C14 H9 Cd N6 O5'
_chemical_formula_weight 453.67
_chemical_name_systematic
;
?
;
_space_group_IT_number 14
_symmetry_cell_setting monoclinic
_symmetry_space_group_name_Hall '-P 2ybc'
_symmetry_space_group_name_H-M 'P 1 21/c 1'
_atom_sites_solution_hydrogens geom
_atom_sites_solution_primary direct
_atom_sites_solution_secondary difmap
_audit_creation_method SHELXL-97
_cell_angle_alpha 90.00
_cell_angle_beta 103.0550(10)
_cell_angle_gamma 90.00
_cell_formula_units_Z 4
_cell_length_a 10.2783(7)
_cell_length_b 9.3993(7)
_cell_length_c 17.5516(12)
_cell_measurement_reflns_used 7678
_cell_measurement_temperature 296(2)
_cell_measurement_theta_max 27.614
_cell_measurement_theta_min 2.382
_cell_volume 1651.8(2)
_computing_cell_refinement SMART
_computing_data_collection 'SMART (Bruker, 2000)'
_computing_data_reduction 'SAINT (Bruker, 2000)'
_computing_molecular_graphics SHELXTL
_computing_publication_material SHELXTL
_computing_structure_refinement SHELXTL
_computing_structure_solution 'SHELXTL (Bruker, 2000)'
_diffrn_ambient_temperature 296(2)
_diffrn_measured_fraction_theta_full 0.992
_diffrn_measured_fraction_theta_max 0.992
_diffrn_measurement_device_type 'Bruker Smart Apex CCD '
_diffrn_measurement_method 'phi and omega scans'
_diffrn_radiation_monochromator graphite
_diffrn_radiation_source 'fine-focus sealed tube'
_diffrn_radiation_type MoK\a
_diffrn_radiation_wavelength 0.71073
_diffrn_reflns_av_R_equivalents 0.0186
_diffrn_reflns_av_sigmaI/netI 0.0203
_diffrn_reflns_limit_h_max 12
_diffrn_reflns_limit_h_min -13
_diffrn_reflns_limit_k_max 9
_diffrn_reflns_limit_k_min -12
_diffrn_reflns_limit_l_max 22
_diffrn_reflns_limit_l_min -22
_diffrn_reflns_number 10861
_diffrn_reflns_theta_full 27.64
_diffrn_reflns_theta_max 27.64
_diffrn_reflns_theta_min 2.03
_exptl_absorpt_coefficient_mu 1.363
_exptl_absorpt_correction_T_max 0.7915
_exptl_absorpt_correction_T_min 0.7269
_exptl_absorpt_correction_type multi-scan
_exptl_absorpt_process_details 'SADABS; Bruker, 2000'
_exptl_crystal_colour colorless
_exptl_crystal_density_diffrn 1.824
_exptl_crystal_density_method 'not measured'
_exptl_crystal_description block
_exptl_crystal_F_000 892
_exptl_crystal_size_max 0.25
_exptl_crystal_size_mid 0.23
_exptl_crystal_size_min 0.18
_refine_diff_density_max 0.861
_refine_diff_density_min -0.856
_refine_diff_density_rms 0.143
_refine_ls_extinction_method none
_refine_ls_goodness_of_fit_ref 1.008
_refine_ls_hydrogen_treatment constr
_refine_ls_matrix_type full
_refine_ls_number_parameters 235
_refine_ls_number_reflns 3814
_refine_ls_number_restraints 0
_refine_ls_restrained_S_all 1.008
_refine_ls_R_factor_all 0.0301
_refine_ls_R_factor_gt 0.0258
_refine_ls_shift/su_max 0.028
_refine_ls_shift/su_mean 0.001
_refine_ls_structure_factor_coef Fsqd
_refine_ls_weighting_details 'calc w=1/[\s^2^(Fo^2^)+(0.0789P)^2^+1.2011P] where P=(Fo^2^+2Fc^2^)/3'
_refine_ls_weighting_scheme calc
_refine_ls_wR_factor_gt 0.0894
_refine_ls_wR_factor_ref 0.1047
_reflns_number_gt 3468
_reflns_number_total 3814
_reflns_threshold_expression >2sigma(I)
_cod_data_source_file c3ce40150b.txt
_cod_data_source_block 1
_cod_depositor_comments
;
The following automatic conversions were performed:

'_symmetry_cell_setting' value 'Monoclinic' changed to 'monoclinic'
according to /home/saulius/struct/CIF-dictionaries/cif_core.dic
dictionary named 'cif_core.dic' version 2.4.2 from 2011-04-26.

Automatic conversion script
Id: cif_fix_values 1891 2012-01-12 08:04:46Z andrius 
;
_cod_original_sg_symbol_H-M 'P 21/c'
_cod_database_code 7209855

loop_
_symmetry_equiv_pos_as_xyz
'x, y, z'
'-x, y+1/2, -z+1/2'
'-x, -y, -z'
'x, -y-1/2, z-1/2'

loop_
_atom_site_label
_atom_site_type_symbol
_atom_site_fract_x
_atom_site_fract_y
_atom_site_fract_z
_atom_site_U_iso_or_equiv
_atom_site_adp_type
_atom_site_occupancy
_atom_site_symmetry_multiplicity
_atom_site_calc_flag
_atom_site_refinement_flags
Cd1 Cd 0.77405(2) 0.838954(19) 0.249801(9) 0.02867(10) Uani 1 1 d .
C1 C 1.1149(3) 0.6549(2) 0.35997(16) 0.0269(5) Uani 1 1 d .
C2 C 1.1582(3) 0.7841(3) 0.39423(16) 0.0349(6) Uani 1 1 d .
H2 H 1.1533 0.8657 0.3638 0.042 Uiso 1 1 calc R
C3 C 1.2094(3) 0.7909(3) 0.47484(17) 0.0387(6) Uani 1 1 d .
H3 H 1.2382 0.8776 0.4982 0.046 Uiso 1 1 calc R
C4 C 1.2176(3) 0.6693(3) 0.52040(17) 0.0342(6) Uani 1 1 d .
H4 H 1.2525 0.6750 0.5740 0.041 Uiso 1 1 calc R
C5 C 1.1740(3) 0.5384(3) 0.48645(14) 0.0257(5) Uani 1 1 d .
C6 C 1.1223(3) 0.5329(3) 0.40602(14) 0.0266(5) Uani 1 1 d .
H6 H 1.0923 0.4465 0.3826 0.032 Uiso 1 1 calc R
C7 C 1.0670(3) 0.6438(3) 0.27436(16) 0.0275(5) Uani 1 1 d .
C8 C 1.1819(2) 0.4106(3) 0.53465(14) 0.0262(5) Uani 1 1 d .
C9 C 1.2249(3) 0.3891(3) 0.61339(15) 0.0322(5) Uani 1 1 d .
H9 H 1.2613 0.4589 0.6495 0.039 Uiso 1 1 calc R
C10 C 1.1520(3) 0.1874(3) 0.56425(16) 0.0331(6) Uani 1 1 d .
H10 H 1.1277 0.0920 0.5589 0.040 Uiso 1 1 calc R
C11 C 0.5553(3) 0.6320(3) -0.00871(17) 0.0361(6) Uani 1 1 d .
H11 H 0.5924 0.7204 -0.0146 0.043 Uiso 1 1 calc R
C12 C 0.5622(3) 0.5772(3) 0.06586(15) 0.0327(5) Uani 1 1 d .
C13 C 0.5068(3) 0.4453(3) 0.07403(16) 0.0380(6) Uani 1 1 d .
H13 H 0.5114 0.4083 0.1237 0.046 Uiso 1 1 calc R
C14 C 0.6319(4) 0.6603(3) 0.13653(19) 0.0387(7) Uani 1 1 d .
N1 N 1.1151(3) 0.5489(2) 0.23066(13) 0.0311(5) Uani 1 1 d .
N2 N 1.0553(3) 0.5787(3) 0.15549(13) 0.0368(5) Uani 1 1 d .
N3 N 0.9757(3) 0.6851(3) 0.15481(14) 0.0391(6) Uani 1 1 d .
N4 N 0.9796(3) 0.7290(2) 0.22921(13) 0.0348(5) Uani 1 1 d .
N5 N 1.1362(2) 0.2796(2) 0.50477(12) 0.0301(5) Uani 1 1 d .
H5 H 1.1032 0.2604 0.4563 0.036 Uiso 1 1 calc R
N6 N 1.2065(2) 0.2489(3) 0.63149(13) 0.0313(5) Uani 1 1 d .
O1 O 0.6774(2) 0.7816(2) 0.12605(12) 0.0421(5) Uani 1 1 d .
O2 O 0.6405(4) 0.6101(3) 0.20256(14) 0.0783(11) Uani 1 1 d .
O3 O 0.5706(4) 0.9770(5) 0.2357(2) 0.0846(11) Uani 1 1 d .
O4 O 0.5395(5) 0.0407(7) 0.0806(4) 0.154(3) Uani 1 1 d .
O5 O 0.3406(12) 0.7992(11) 0.2290(5) 0.227(5) Uani 1 1 d .

loop_
_atom_site_aniso_label
_atom_site_aniso_U_11
_atom_site_aniso_U_22
_atom_site_aniso_U_33
_atom_site_aniso_U_23
_atom_site_aniso_U_13
_atom_site_aniso_U_12
Cd1 0.04186(16) 0.02624(14) 0.01499(13) -0.00134(5) 0.00034(9) -0.00862(7)
C1 0.0308(12) 0.0275(13) 0.0202(12) 0.0029(8) 0.0008(10) 0.0039(9)
C2 0.0461(15) 0.0254(12) 0.0297(13) 0.0014(10) 0.0013(12) 0.0014(11)
C3 0.0514(17) 0.0288(13) 0.0303(14) -0.0052(12) -0.0027(12) -0.0038(13)
C4 0.0431(16) 0.0349(15) 0.0205(12) -0.0045(9) -0.0014(12) -0.0033(11)
C5 0.0288(11) 0.0284(12) 0.0185(10) 0.0011(9) 0.0025(9) 0.0009(9)
C6 0.0333(12) 0.0243(11) 0.0194(11) 0.0001(9) 0.0002(9) 0.0006(9)
C7 0.0366(13) 0.0232(11) 0.0208(12) 0.0023(9) 0.0025(10) 0.0034(9)
C8 0.0281(11) 0.0313(12) 0.0177(11) -0.0002(9) 0.0019(9) -0.0029(9)
C9 0.0416(14) 0.0332(13) 0.0184(11) -0.0007(10) -0.0004(10) -0.0074(12)
C10 0.0451(15) 0.0317(12) 0.0205(12) 0.0019(10) 0.0037(11) -0.0067(12)
C11 0.0433(15) 0.0336(13) 0.0285(14) -0.0043(11) 0.0018(12) -0.0089(12)
C12 0.0345(13) 0.0378(14) 0.0223(11) -0.0101(10) -0.0009(10) -0.0059(11)
C13 0.0476(16) 0.0423(15) 0.0199(11) -0.0025(10) -0.0012(11) -0.0088(13)
C14 0.0423(16) 0.0454(18) 0.0250(14) -0.0109(11) 0.0007(12) -0.0112(12)
N1 0.0444(13) 0.0268(11) 0.0198(10) 0.0033(8) 0.0026(9) 0.0089(9)
N2 0.0573(15) 0.0296(11) 0.0213(10) 0.0033(9) 0.0044(10) 0.0112(11)
N3 0.0592(17) 0.0360(12) 0.0193(11) 0.0027(9) 0.0025(11) 0.0160(12)
N4 0.0507(14) 0.0330(12) 0.0183(9) 0.0029(9) 0.0027(9) 0.0133(10)
N5 0.0418(12) 0.0318(11) 0.0138(9) -0.0010(8) 0.0006(8) -0.0072(10)
N6 0.0396(12) 0.0345(12) 0.0185(10) 0.0023(8) 0.0036(9) -0.0077(9)
O1 0.0488(12) 0.0436(12) 0.0290(10) -0.0124(9) -0.0012(9) -0.0143(10)
O2 0.124(3) 0.0750(19) 0.0243(11) -0.0069(12) -0.0085(14) -0.050(2)
O3 0.072(2) 0.119(3) 0.065(2) 0.0050(19) 0.0184(17) 0.032(2)
O4 0.099(4) 0.215(7) 0.157(5) 0.093(5) 0.043(4) 0.047(4)
O5 0.228(11) 0.288(10) 0.135(6) 0.054(6) -0.021(7) -0.105(9)

loop_
_atom_type_symbol
_atom_type_description
_atom_type_scat_dispersion_real
_atom_type_scat_dispersion_imag
_atom_type_scat_source
C C 0.0033 0.0016 'International Tables Vol C Tables 4.2.6.8 and 6.1.1.4'
H H 0.0000 0.0000 'International Tables Vol C Tables 4.2.6.8 and 6.1.1.4'
N N 0.0061 0.0033 'International Tables Vol C Tables 4.2.6.8 and 6.1.1.4'
O O 0.0106 0.0060 'International Tables Vol C Tables 4.2.6.8 and 6.1.1.4'
Cd Cd -0.8075 1.2024 'International Tables Vol C Tables 4.2.6.8 and 6.1.1.4'

loop_
_geom_angle_atom_site_label_1
_geom_angle_atom_site_label_2
_geom_angle_atom_site_label_3
_geom_angle
_geom_angle_site_symmetry_1
_geom_angle_site_symmetry_3
N6 Cd1 O1 138.64(9) 3_766 .
N6 Cd1 N1 104.34(8) 3_766 2_755
O1 Cd1 N1 117.00(8) . 2_755
N6 Cd1 O3 100.87(11) 3_766 .
O1 Cd1 O3 81.17(11) . .
N1 Cd1 O3 86.68(13) 2_755 .
N6 Cd1 N4 94.82(8) 3_766 .
O1 Cd1 N4 87.93(8) . .
N1 Cd1 N4 88.22(9) 2_755 .
O3 Cd1 N4 164.26(10) . .
C2 C1 C6 120.0(3) . .
C2 C1 C7 120.4(2) . .
C6 C1 C7 119.6(2) . .
C1 C2 C3 119.4(3) . .
C1 C2 H2 120.3 . .
C3 C2 H2 120.3 . .
C4 C3 C2 120.5(3) . .
C4 C3 H3 119.8 . .
C2 C3 H3 119.8 . .
C3 C4 C5 120.6(3) . .
C3 C4 H4 119.7 . .
C5 C4 H4 119.7 . .
C6 C5 C4 118.5(2) . .
C6 C5 C8 121.0(2) . .
C4 C5 C8 120.5(2) . .
C5 C6 C1 121.0(2) . .
C5 C6 H6 119.5 . .
C1 C6 H6 119.5 . .
N4 C7 N1 110.3(2) . .
N4 C7 C1 126.3(2) . .
N1 C7 C1 123.3(2) . .
C9 C8 N5 104.9(2) . .
C9 C8 C5 132.1(2) . .
N5 C8 C5 123.0(2) . .
C8 C9 N6 110.2(2) . .
C8 C9 H9 124.9 . .
N6 C9 H9 124.9 . .
N6 C10 N5 111.5(2) . .
N6 C10 H10 124.3 . .
N5 C10 H10 124.3 . .
C13 C11 C12 120.0(3) 3_665 .
C13 C11 H11 120.0 3_665 .
C12 C11 H11 120.0 . .
C13 C12 C11 119.6(2) . .
C13 C12 C14 120.7(3) . .
C11 C12 C14 119.8(3) . .
C11 C13 C12 120.4(3) 3_665 .
C11 C13 H13 119.8 3_665 .
C12 C13 H13 119.8 . .
O2 C14 O1 122.1(3) . .
O2 C14 C12 119.7(3) . .
O1 C14 C12 118.2(3) . .
C7 N1 N2 105.9(2) . .
C7 N1 Cd1 136.90(17) . 2_745
N2 N1 Cd1 115.50(16) . 2_745
N3 N2 N1 108.5(2) . .
N2 N3 N4 110.2(2) . .
C7 N4 N3 105.1(2) . .
C7 N4 Cd1 131.11(18) . .
N3 N4 Cd1 115.45(19) . .
C10 N5 C8 108.1(2) . .
C10 N5 H5 125.9 . .
C8 N5 H5 125.9 . .
C10 N6 C9 105.4(2) . .
C10 N6 Cd1 127.55(19) . 3_766
C9 N6 Cd1 125.96(17) . 3_766
C14 O1 Cd1 100.01(19) . .

loop_
_geom_bond_atom_site_label_1
_geom_bond_atom_site_label_2
_geom_bond_distance
_geom_bond_site_symmetry_2
Cd1 N6 2.208(2) 3_766
Cd1 O1 2.241(2) .
Cd1 N1 2.266(2) 2_755
Cd1 O3 2.426(3) .
Cd1 N4 2.451(3) .
C1 C2 1.383(4) .
C1 C6 1.395(3) .
C1 C7 1.475(4) .
C2 C3 1.395(4) .
C2 H2 0.9300 .
C3 C4 1.387(4) .
C3 H3 0.9300 .
C4 C5 1.396(4) .
C4 H4 0.9300 .
C5 C6 1.393(3) .
C5 C8 1.461(3) .
C6 H6 0.9300 .
C7 N4 1.325(3) .
C7 N1 1.341(3) .
C8 C9 1.368(3) .
C8 N5 1.379(3) .
C9 N6 1.378(4) .
C9 H9 0.9300 .
C10 N6 1.320(4) .
C10 N5 1.338(3) .
C10 H10 0.9300 .
C11 C13 1.385(4) 3_665
C11 C12 1.393(4) .
C11 H11 0.9300 .
C12 C13 1.385(4) .
C12 C14 1.504(4) .
C13 C11 1.385(4) 3_665
C13 H13 0.9300 .
C14 O2 1.236(4) .
C14 O1 1.261(4) .
N1 N2 1.353(3) .
N1 Cd1 2.266(2) 2_745
N2 N3 1.290(4) .
N3 N4 1.361(3) .
N5 H5 0.8600 .
N6 Cd1 2.208(2) 3_766

loop_
_geom_torsion_atom_site_label_1
_geom_torsion_atom_site_label_2
_geom_torsion_atom_site_label_3
_geom_torsion_atom_site_label_4
_geom_torsion
_geom_torsion_site_symmetry_1
_geom_torsion_site_symmetry_4
C6 C1 C2 C3 0.1(5) . .
C7 C1 C2 C3 -176.8(3) . .
C1 C2 C3 C4 0.4(5) . .
C2 C3 C4 C5 -0.4(5) . .
C3 C4 C5 C6 0.0(5) . .
C3 C4 C5 C8 -179.6(3) . .
C4 C5 C6 C1 0.5(4) . .
C8 C5 C6 C1 -180.0(2) . .
C2 C1 C6 C5 -0.5(4) . .
C7 C1 C6 C5 176.4(3) . .
C2 C1 C7 N4 -48.5(4) . .
C6 C1 C7 N4 134.6(3) . .
C2 C1 C7 N1 126.7(3) . .
C6 C1 C7 N1 -50.2(4) . .
C6 C5 C8 C9 -178.4(3) . .
C4 C5 C8 C9 1.2(5) . .
C6 C5 C8 N5 -1.9(4) . .
C4 C5 C8 N5 177.7(3) . .
N5 C8 C9 N6 0.1(3) . .
C5 C8 C9 N6 177.1(3) . .
C13 C11 C12 C13 0.1(5) 3_665 .
C13 C11 C12 C14 178.9(3) 3_665 .
C11 C12 C13 C11 -0.1(5) . 3_665
C14 C12 C13 C11 -178.9(3) . 3_665
C13 C12 C14 O2 0.4(5) . .
C11 C12 C14 O2 -178.4(4) . .
C13 C12 C14 O1 -178.1(3) . .
C11 C12 C14 O1 3.1(5) . .
N4 C7 N1 N2 0.7(3) . .
C1 C7 N1 N2 -175.2(3) . .
N4 C7 N1 Cd1 -163.2(2) . 2_745
C1 C7 N1 Cd1 21.0(5) . 2_745
C7 N1 N2 N3 -0.2(3) . .
Cd1 N1 N2 N3 167.6(2) 2_745 .
N1 N2 N3 N4 -0.3(4) . .
N1 C7 N4 N3 -0.8(3) . .
C1 C7 N4 N3 174.9(3) . .
N1 C7 N4 Cd1 144.8(2) . .
C1 C7 N4 Cd1 -39.5(4) . .
N2 N3 N4 C7 0.7(4) . .
N2 N3 N4 Cd1 -151.2(2) . .
N6 Cd1 N4 C7 1.7(3) 3_766 .
O1 Cd1 N4 C7 -137.0(3) . .
N1 Cd1 N4 C7 105.9(3) 2_755 .
O3 Cd1 N4 C7 177.0(4) . .
N6 Cd1 N4 N3 144.5(2) 3_766 .
O1 Cd1 N4 N3 5.9(2) . .
N1 Cd1 N4 N3 -111.2(2) 2_755 .
O3 Cd1 N4 N3 -40.1(5) . .
N6 C10 N5 C8 -0.6(4) . .
C9 C8 N5 C10 0.3(3) . .
C5 C8 N5 C10 -177.0(3) . .
N5 C10 N6 C9 0.7(3) . .
N5 C10 N6 Cd1 169.1(2) . 3_766
C8 C9 N6 C10 -0.5(3) . .
C8 C9 N6 Cd1 -169.18(19) . 3_766
O2 C14 O1 Cd1 4.3(4) . .
C12 C14 O1 Cd1 -177.2(3) . .
N6 Cd1 O1 C14 -4.5(3) 3_766 .
N1 Cd1 O1 C14 177.3(2) 2_755 .
O3 Cd1 O1 C14 -101.0(2) . .
N4 Cd1 O1 C14 90.4(2) . .
